data_7152549
loop_
_publ_author_name
'Medina, Sandra'
'Gonz\'alez-G\'omez, Alvaro'
'Dom\'inguez, Gema'
'P\'erez-Castells, Javier'

_publ_section_title
;
 Medium-sized and strained heterocycles from non-catalysed and
 gold-catalysed conversions of \b-carbolines.
;
_journal_issue 35
_journal_name_full 'Organic &amp; biomolecular chemistry'
_journal_page_first 7167
_journal_page_last 7176
_journal_paper_doi 10.1039/c2ob25755f
_journal_volume 10
_journal_year 2012
_chemical_formula_sum 'C33 H32 N2 O10 S2'
_chemical_formula_weight 680.73
_chemical_name_systematic
;
?
;
_space_group_IT_number 2
_symmetry_cell_setting triclinic
_symmetry_space_group_name_Hall '-P 1'
_symmetry_space_group_name_H-M 'P -1'
_atom_sites_solution_hydrogens geom
_atom_sites_solution_primary direct
_atom_sites_solution_secondary difmap
_audit_creation_method SHELXL-97
_cell_angle_alpha 106.087(4)
_cell_angle_beta 90.501(4)
_cell_angle_gamma 114.229(4)
_cell_formula_units_Z 2
_cell_length_a 11.135(2)
_cell_length_b 11.251(2)
_cell_length_c 14.491(3)
_cell_measurement_temperature 293(2)
_cell_volume 1575.1(5)
_computing_cell_refinement 'Bruker XSCANS'
_computing_data_collection 'Bruker XSCANS'
_computing_data_reduction 'Bruker SHELXTL'
_computing_molecular_graphics 'Bruker SHELXTL'
_computing_publication_material 'Bruker SHELXTL'
_computing_structure_refinement 'SHELXL-97 (Sheldrick, 1997)'
_computing_structure_solution 'SHELXS-97 (Sheldrick, 1990)'
_diffrn_ambient_temperature 293(2)
_diffrn_measured_fraction_theta_full 0.892
_diffrn_measured_fraction_theta_max 0.892
_diffrn_measurement_device_type 'Bruker P4'
_diffrn_measurement_method '\w scans'
_diffrn_radiation_monochromator graphite
_diffrn_radiation_source 'fine-focus sealed tube'
_diffrn_radiation_type MoK\a
_diffrn_radiation_wavelength 0.71073
_diffrn_reflns_av_R_equivalents 0.1007
_diffrn_reflns_av_sigmaI/netI 0.3112
_diffrn_reflns_limit_h_max 14
_diffrn_reflns_limit_h_min -14
_diffrn_reflns_limit_k_max 15
_diffrn_reflns_limit_k_min -14
_diffrn_reflns_limit_l_max 19
_diffrn_reflns_limit_l_min -19
_diffrn_reflns_number 15241
_diffrn_reflns_theta_full 29.05
_diffrn_reflns_theta_max 29.05
_diffrn_reflns_theta_min 1.48
_exptl_absorpt_coefficient_mu 0.232
_exptl_absorpt_correction_type none
_exptl_crystal_colour colorless
_exptl_crystal_density_diffrn 1.435
_exptl_crystal_density_method 'not measured'
_exptl_crystal_description prismatic
_exptl_crystal_F_000 712
_refine_diff_density_max 1.003
_refine_diff_density_min -0.487
_refine_diff_density_rms 0.070
_refine_ls_extinction_method none
_refine_ls_goodness_of_fit_ref 0.805
_refine_ls_hydrogen_treatment mixed
_refine_ls_matrix_type full
_refine_ls_number_parameters 420
_refine_ls_number_reflns 7511
_refine_ls_number_restraints 0
_refine_ls_restrained_S_all 0.805
_refine_ls_R_factor_all 0.2642
_refine_ls_R_factor_gt 0.0754
_refine_ls_shift/su_max 0.688
_refine_ls_shift/su_mean 0.044
_refine_ls_structure_factor_coef Fsqd
_refine_ls_weighting_details 'calc w=1/[\s^2^(Fo^2^)+(0.1044P)^2^+0.0000P] where P=(Fo^2^+2Fc^2^)/3'
_refine_ls_weighting_scheme calc
_refine_ls_wR_factor_gt 0.1846
_refine_ls_wR_factor_ref 0.2485
_reflns_number_gt 2024
_reflns_number_total 7511
_reflns_threshold_expression >2sigma(I)
_cod_data_source_file c2ob25755f.txt
_cod_data_source_block datat
_cod_depositor_comments
;
The following automatic conversions were performed:

'_symmetry_cell_setting' value 'Triclinic' changed to 'triclinic'
according to /home/saulius/struct/CIF-dictionaries/cif_core.dic
dictionary named 'cif_core.dic' version 2.4.1 from 2010-06-29.

Automatic conversion script
Id: cif_fix_values 1891 2012-01-12 08:04:46Z andrius 
;
_cod_original_cell_volume 1575.1(6)
_cod_original_sg_symbol_H-M P-1
_cod_database_code 7152549

loop_
_symmetry_equiv_pos_as_xyz
'x, y, z'
'-x, -y, -z'

loop_
_atom_site_label
_atom_site_type_symbol
_atom_site_fract_x
_atom_site_fract_y
_atom_site_fract_z
_atom_site_U_iso_or_equiv
_atom_site_adp_type
_atom_site_occupancy
_atom_site_symmetry_multiplicity
_atom_site_calc_flag
_atom_site_refinement_flags
S1 S 0.24684(15) 0.05578(15) 0.05635(10) 0.0434(4) Uani 1 1 d .
O1 O 0.3768(3) 0.0887(4) 0.0293(2) 0.0466(10) Uani 1 1 d .
O2 O 0.1347(4) -0.0342(4) -0.0154(3) 0.0569(11) Uani 1 1 d .
O6 O 0.7781(5) 0.3162(5) 0.0929(4) 0.0890(16) Uani 1 1 d .
O5 O 0.6475(4) 0.4201(5) 0.0902(3) 0.0783(14) Uani 1 1 d .
O3 O 0.4054(4) 0.3527(4) 0.3570(3) 0.0689(13) Uani 1 1 d .
O4 O 0.5767(4) 0.4977(4) 0.3054(3) 0.0697(13) Uani 1 1 d .
O9 O 0.8389(6) -0.0350(7) 0.4284(4) 0.124(2) Uani 1 1 d .
O10 O 0.9345(5) 0.1117(5) 0.3458(4) 0.0832(15) Uani 1 1 d .
N1 N 0.2335(4) -0.0187(4) 0.1436(3) 0.0373(11) Uani 1 1 d .
N2 N 0.5341(4) 0.0963(4) 0.3253(3) 0.0394(11) Uani 1 1 d .
C8 C 0.3297(5) 0.0203(5) 0.2259(4) 0.0334(12) Uani 1 1 d .
C7 C 0.1094(5) -0.1073(5) 0.1635(4) 0.0408(14) Uani 1 1 d .
C13 C 0.5968(5) 0.2536(5) 0.1725(4) 0.0381(13) Uani 1 1 d .
C28 C 0.3231(6) 0.3279(7) 0.0990(4) 0.0609(17) Uani 1 1 d .
H28 H 0.3922 0.3284 0.0632 0.073 Uiso 1 1 calc R
C11 C 0.3364(5) -0.0252(6) 0.3856(4) 0.0540(16) Uani 1 1 d .
H11A H 0.3485 -0.1069 0.3820 0.065 Uiso 1 1 calc R
H11B H 0.2809 -0.0139 0.4354 0.065 Uiso 1 1 calc R
C4 C -0.0996(6) -0.2746(6) 0.2371(5) 0.0652(19) Uani 1 1 d .
H4 H -0.1708 -0.3319 0.2604 0.078 Uiso 1 1 calc R
C21 C 0.7044(6) 0.0085(7) 0.3301(4) 0.0648(19) Uani 1 1 d .
H21 H 0.6337 -0.0555 0.3555 0.078 Uiso 1 1 calc R
C27 C 0.2329(5) 0.2080(5) 0.1116(4) 0.0392(13) Uani 1 1 d .
C14 C 0.5756(5) 0.1089(5) 0.1661(4) 0.0357(13) Uani 1 1 d .
H14 H 0.5360 0.0396 0.1027 0.043 Uiso 1 1 calc R
C17 C 0.6732(6) 0.3395(6) 0.1155(4) 0.0526(16) Uani 1 1 d .
C9 C 0.4768(5) 0.1142(5) 0.2432(3) 0.0336(13) Uani 1 1 d .
C2 C 0.1314(5) -0.1225(5) 0.2533(4) 0.0418(14) Uani 1 1 d .
C1 C 0.2698(5) -0.0415(5) 0.2910(4) 0.0414(14) Uani 1 1 d .
C31 C 0.1178(7) 0.3289(7) 0.2025(5) 0.0680(19) Uani 1 1 d .
H31 H 0.0482 0.3286 0.2375 0.082 Uiso 1 1 calc R
C12 C 0.5198(5) 0.2632(5) 0.2420(4) 0.0384(13) Uani 1 1 d .
C15 C 0.4917(6) 0.3728(6) 0.3069(4) 0.0466(15) Uani 1 1 d .
C32 C 0.1286(6) 0.2078(6) 0.1623(4) 0.0547(16) Uani 1 1 d .
H32 H 0.0658 0.1265 0.1693 0.066 Uiso 1 1 calc R
C29 C 0.3099(7) 0.4482(7) 0.1403(5) 0.079(2) Uani 1 1 d .
H29 H 0.3718 0.5296 0.1327 0.094 Uiso 1 1 calc R
C3 C 0.0250(6) -0.2079(6) 0.2907(5) 0.0566(17) Uani 1 1 d .
H3 H 0.0387 -0.2191 0.3506 0.068 Uiso 1 1 calc R
C25 C 0.8361(10) 0.0418(13) 0.3775(6) 0.123(4) Uani 1 1 d .
C10 C 0.4692(5) 0.0973(6) 0.4118(4) 0.0455(15) Uani 1 1 d .
H10A H 0.4574 0.1809 0.4352 0.055 Uiso 1 1 calc R
H10B H 0.5230 0.0929 0.4627 0.055 Uiso 1 1 calc R
C20 C 0.6742(5) 0.1338(6) 0.3270(4) 0.0448(14) Uani 1 1 d .
C6 C -0.0169(6) -0.1746(6) 0.1101(4) 0.0551(16) Uani 1 1 d .
H6 H -0.0317 -0.1642 0.0501 0.066 Uiso 1 1 calc R
C19 C 0.6900(5) 0.1026(5) 0.2186(3) 0.0399(14) Uani 1 1 d .
H19 H 0.7771 0.1634 0.2068 0.048 Uiso 1 1 calc R
C18 C 0.8605(8) 0.3862(8) 0.0309(6) 0.115(3) Uani 1 1 d .
H18A H 0.8055 0.3764 -0.0246 0.173 Uiso 1 1 calc R
H18B H 0.9215 0.3470 0.0098 0.173 Uiso 1 1 calc R
H18C H 0.9095 0.4816 0.0661 0.173 Uiso 1 1 calc R
C30 C 0.2083(8) 0.4498(7) 0.1916(5) 0.074(2) Uani 1 1 d .
C5 C -0.1190(6) -0.2563(6) 0.1480(5) 0.0622(18) Uani 1 1 d .
H5 H -0.2040 -0.3010 0.1131 0.075 Uiso 1 1 calc R
C33 C 0.1953(9) 0.5830(7) 0.2405(6) 0.120(3) Uani 1 1 d .
H33A H 0.2647 0.6578 0.2256 0.180 Uiso 1 1 calc R
H33B H 0.2027 0.6000 0.3094 0.180 Uiso 1 1 calc R
H33C H 0.1103 0.5743 0.2168 0.180 Uiso 1 1 calc R
C22 C 0.6816(6) -0.0383(6) 0.2173(4) 0.0584(17) Uani 1 1 d .
H22A H 0.7522 -0.0578 0.1882 0.070 Uiso 1 1 calc R
H22B H 0.5954 -0.1136 0.1892 0.070 Uiso 1 1 calc R
C26 C 1.0653(7) 0.1500(7) 0.3965(5) 0.095(2) Uani 1 1 d .
H26A H 1.0588 0.1560 0.4635 0.142 Uiso 1 1 calc R
H26B H 1.1268 0.2371 0.3918 0.142 Uiso 1 1 calc R
H26C H 1.0961 0.0819 0.3675 0.142 Uiso 1 1 calc R
C16 C 0.5580(8) 0.6132(6) 0.3714(5) 0.102(3) Uani 1 1 d .
H16A H 0.4677 0.5996 0.3587 0.153 Uiso 1 1 calc R
H16B H 0.6172 0.6972 0.3609 0.153 Uiso 1 1 calc R
H16C H 0.5768 0.6178 0.4374 0.153 Uiso 1 1 calc R
C23 C 0.7594(7) 0.2699(9) 0.3960(6) 0.089(3) Uani 1 1 d .
O8 O 0.7876(9) 0.3662(6) 0.3780(6) 0.230(6) Uani 1 1 d .
O7 O 0.7927(7) 0.2723(6) 0.4844(5) 0.151(3) Uani 1 1 d .
C24 C 0.8325(11) 0.5003(9) 0.4531(10) 0.244(8) Uani 1 1 d .
H24A H 0.7803 0.4909 0.5052 0.366 Uiso 1 1 calc R
H24B H 0.8221 0.5644 0.4255 0.366 Uiso 1 1 calc R
H24C H 0.9245 0.5329 0.4775 0.366 Uiso 1 1 calc R

loop_
_atom_site_aniso_label
_atom_site_aniso_U_11
_atom_site_aniso_U_22
_atom_site_aniso_U_33
_atom_site_aniso_U_23
_atom_site_aniso_U_13
_atom_site_aniso_U_12
S1 0.0484(10) 0.0494(9) 0.0367(8) 0.0125(7) 0.0042(7) 0.0258(8)
O1 0.049(2) 0.059(3) 0.038(2) 0.0178(19) 0.0127(18) 0.027(2)
O2 0.056(3) 0.059(3) 0.044(2) 0.005(2) -0.018(2) 0.021(2)
O6 0.095(4) 0.089(4) 0.134(4) 0.075(3) 0.080(3) 0.061(3)
O5 0.064(3) 0.086(3) 0.115(4) 0.070(3) 0.035(3) 0.035(3)
O3 0.074(3) 0.059(3) 0.074(3) 0.015(2) 0.038(3) 0.032(3)
O4 0.078(3) 0.037(2) 0.086(3) 0.010(2) 0.025(3) 0.022(2)
O9 0.121(5) 0.193(6) 0.103(5) 0.060(5) 0.027(4) 0.102(5)
O10 0.070(4) 0.095(4) 0.077(4) 0.038(3) -0.003(3) 0.021(3)
N1 0.039(3) 0.041(3) 0.036(3) 0.017(2) 0.004(2) 0.018(2)
N2 0.036(3) 0.056(3) 0.031(2) 0.019(2) 0.008(2) 0.021(2)
C8 0.033(3) 0.035(3) 0.029(3) 0.006(2) 0.004(2) 0.014(3)
C7 0.032(4) 0.032(3) 0.057(4) 0.014(3) 0.003(3) 0.012(3)
C13 0.038(3) 0.039(3) 0.041(3) 0.017(3) 0.009(3) 0.017(3)
C28 0.059(4) 0.061(4) 0.074(5) 0.029(4) 0.011(3) 0.031(4)
C11 0.047(4) 0.070(4) 0.042(4) 0.022(3) 0.008(3) 0.019(4)
C4 0.042(4) 0.055(4) 0.091(5) 0.025(4) 0.024(4) 0.012(4)
C21 0.063(4) 0.096(5) 0.067(5) 0.043(4) 0.021(4) 0.052(4)
C27 0.042(3) 0.042(3) 0.041(3) 0.016(3) -0.002(3) 0.023(3)
C14 0.037(3) 0.041(3) 0.034(3) 0.011(3) 0.010(2) 0.021(3)
C17 0.052(4) 0.047(4) 0.066(4) 0.025(3) 0.018(3) 0.023(4)
C9 0.033(3) 0.040(3) 0.029(3) 0.009(2) 0.005(2) 0.018(3)
C2 0.041(4) 0.042(3) 0.045(4) 0.015(3) 0.015(3) 0.019(3)
C1 0.039(4) 0.043(3) 0.040(3) 0.016(3) 0.007(3) 0.015(3)
C31 0.069(5) 0.070(5) 0.073(5) 0.009(4) 0.008(4) 0.046(4)
C12 0.036(3) 0.038(3) 0.040(3) 0.011(3) 0.007(3) 0.015(3)
C15 0.052(4) 0.040(4) 0.045(4) 0.008(3) 0.008(3) 0.020(3)
C32 0.055(4) 0.059(4) 0.056(4) 0.018(3) 0.011(3) 0.029(3)
C29 0.075(5) 0.053(5) 0.108(6) 0.030(4) 0.004(5) 0.025(4)
C3 0.052(4) 0.054(4) 0.066(4) 0.027(4) 0.021(4) 0.019(4)
C25 0.145(9) 0.265(13) 0.084(6) 0.112(8) 0.060(6) 0.170(10)
C10 0.054(4) 0.055(4) 0.034(3) 0.013(3) 0.004(3) 0.030(3)
C20 0.034(3) 0.060(4) 0.038(3) 0.012(3) 0.004(3) 0.020(3)
C6 0.051(4) 0.052(4) 0.063(4) 0.020(3) 0.001(4) 0.022(4)
C19 0.042(3) 0.047(4) 0.034(3) 0.012(3) 0.011(3) 0.022(3)
C18 0.125(7) 0.104(6) 0.161(8) 0.086(6) 0.114(7) 0.061(6)
C30 0.081(6) 0.058(5) 0.094(6) 0.016(4) 0.005(4) 0.043(5)
C5 0.039(4) 0.048(4) 0.092(6) 0.018(4) -0.002(4) 0.013(3)
C33 0.179(9) 0.076(5) 0.132(8) 0.013(5) 0.008(7) 0.092(6)
C22 0.072(5) 0.070(5) 0.054(4) 0.023(3) 0.017(3) 0.048(4)
C26 0.088(6) 0.100(6) 0.090(6) -0.005(5) -0.010(5) 0.057(5)
C16 0.128(7) 0.041(4) 0.116(6) -0.011(4) 0.021(5) 0.038(5)
C23 0.055(5) 0.097(7) 0.075(6) -0.037(5) -0.023(4) 0.036(5)
O8 0.349(12) 0.023(3) 0.215(8) 0.009(4) -0.188(8) 0.006(5)
O7 0.171(6) 0.119(5) 0.086(4) 0.003(4) -0.018(4) 0.008(5)
C24 0.226(13) 0.053(6) 0.360(18) 0.015(9) -0.208(13) 0.007(7)

loop_
_atom_type_symbol
_atom_type_description
_atom_type_scat_dispersion_real
_atom_type_scat_dispersion_imag
_atom_type_scat_source
C C 0.0033 0.0016 'International Tables Vol C Tables 4.2.6.8 and 6.1.1.4'
H H 0.0000 0.0000 'International Tables Vol C Tables 4.2.6.8 and 6.1.1.4'
N N 0.0061 0.0033 'International Tables Vol C Tables 4.2.6.8 and 6.1.1.4'
O O 0.0106 0.0060 'International Tables Vol C Tables 4.2.6.8 and 6.1.1.4'
S S 0.1246 0.1234 'International Tables Vol C Tables 4.2.6.8 and 6.1.1.4'

loop_
_geom_angle_atom_site_label_1
_geom_angle_atom_site_label_2
_geom_angle_atom_site_label_3
_geom_angle
O2 S1 O1 118.8(2)
O2 S1 N1 105.7(2)
O1 S1 N1 108.0(2)
O2 S1 C27 109.6(2)
O1 S1 C27 108.8(2)
N1 S1 C27 105.0(2)
C17 O6 C18 118.1(5)
C15 O4 C16 115.4(5)
C25 O10 C26 117.2(6)
C7 N1 C8 106.5(4)
C7 N1 S1 123.1(4)
C8 N1 S1 128.2(3)
C20 N2 C9 112.7(4)
C20 N2 C10 123.0(4)
C9 N2 C10 119.5(4)
C1 C8 N1 109.5(4)
C1 C8 C9 121.8(5)
N1 C8 C9 128.7(4)
C2 C7 C6 120.8(5)
C2 C7 N1 107.6(5)
C6 C7 N1 131.5(5)
C12 C13 C17 136.5(5)
C12 C13 C14 94.8(4)
C17 C13 C14 128.7(4)
C27 C28 C29 119.2(6)
C1 C11 C10 110.5(4)
C3 C4 C5 120.1(6)
C25 C21 C22 117.2(5)
C25 C21 C20 116.9(7)
C22 C21 C20 87.3(4)
C28 C27 C32 119.8(5)
C28 C27 S1 119.1(4)
C32 C27 S1 121.0(5)
C19 C14 C13 113.9(4)
C19 C14 C9 104.9(4)
C13 C14 C9 86.1(3)
O5 C17 O6 122.8(5)
O5 C17 C13 126.5(5)
O6 C17 C13 110.6(5)
N2 C9 C8 106.9(4)
N2 C9 C12 116.9(4)
C8 C9 C12 118.1(4)
N2 C9 C14 104.1(4)
C8 C9 C14 124.9(4)
C12 C9 C14 84.7(3)
C7 C2 C3 119.9(5)
C7 C2 C1 108.4(5)
C3 C2 C1 131.7(5)
C8 C1 C2 108.0(5)
C8 C1 C11 125.2(5)
C2 C1 C11 126.7(5)
C30 C31 C32 121.0(6)
C13 C12 C15 136.5(5)
C13 C12 C9 94.1(4)
C15 C12 C9 129.0(4)
O3 C15 O4 123.9(5)
O3 C15 C12 123.8(5)
O4 C15 C12 112.2(5)
C27 C32 C31 119.7(6)
C30 C29 C28 121.6(7)
C4 C3 C2 118.8(6)
O10 C25 O9 123.5(7)
O10 C25 C21 117.6(7)
O9 C25 C21 115.7(10)
N2 C10 C11 107.8(4)
N2 C20 C23 114.0(5)
N2 C20 C19 102.8(4)
C23 C20 C19 120.0(6)
N2 C20 C21 109.9(4)
C23 C20 C21 117.5(6)
C19 C20 C21 89.3(4)
C5 C6 C7 118.3(6)
C14 C19 C20 107.4(4)
C14 C19 C22 119.2(5)
C20 C19 C22 89.5(4)
C29 C30 C31 118.6(6)
C29 C30 C33 122.0(7)
C31 C30 C33 119.3(7)
C6 C5 C4 122.1(6)
C19 C22 C21 90.4(4)
O8 C23 O7 120.6(8)
O8 C23 C20 122.9(9)
O7 C23 C20 116.3(9)
C23 O8 C24 122.4(9)

loop_
_geom_bond_atom_site_label_1
_geom_bond_atom_site_label_2
_geom_bond_distance
S1 O2 1.422(4)
S1 O1 1.427(3)
S1 N1 1.676(4)
S1 C27 1.748(5)
O6 C17 1.322(6)
O6 C18 1.444(6)
O5 C17 1.197(6)
O3 C15 1.194(6)
O4 C15 1.340(6)
O4 C16 1.478(7)
O9 C25 1.291(9)
O10 C25 1.237(10)
O10 C26 1.462(7)
N1 C7 1.423(6)
N1 C8 1.437(6)
N2 C20 1.437(6)
N2 C9 1.445(6)
N2 C10 1.452(6)
C8 C1 1.347(6)
C8 C9 1.513(6)
C7 C2 1.391(7)
C7 C6 1.390(7)
C13 C12 1.339(6)
C13 C17 1.456(7)
C13 C14 1.521(7)
C28 C27 1.375(7)
C28 C29 1.388(8)
C11 C1 1.480(7)
C11 C10 1.503(7)
C4 C3 1.377(8)
C4 C5 1.391(8)
C21 C25 1.467(10)
C21 C22 1.555(8)
C21 C20 1.589(8)
C27 C32 1.380(7)
C14 C19 1.515(7)
C14 C9 1.581(6)
C9 C12 1.549(7)
C2 C3 1.410(7)
C2 C1 1.436(7)
C31 C30 1.373(8)
C31 C32 1.380(8)
C12 C15 1.477(7)
C29 C30 1.363(9)
C20 C23 1.480(9)
C20 C19 1.539(7)
C6 C5 1.369(7)
C19 C22 1.543(7)
C30 C33 1.536(9)
C23 O8 1.105(10)
C23 O7 1.320(9)
O8 C24 1.473(12)
